data_7038174
loop_
_publ_author_name
'Gray, Paul A.'
'Carpenter, Yuen-Ying'
'Burford, Neil'
'McDonald, Robert'

_publ_section_title
;
 2-Phosphino-1,3-diphosphonium ions.
;
_journal_issue 5
_journal_name_full 'Dalton transactions (Cambridge, England : 2003)'
_journal_page_first 2124
_journal_page_last 2129
_journal_paper_doi 10.1039/c5dt03116h
_journal_volume 45
_journal_year 2016
_chemical_formula_moiety 'C7 H21 P3, 2(C F3 O3 S)'
_chemical_formula_sum 'C9 H21 F6 O6 P3 S2'
_chemical_formula_weight 496.29
_chemical_name_systematic
; 
 ? 
;
_space_group_IT_number 14
_symmetry_cell_setting monoclinic
_symmetry_space_group_name_Hall '-P 2yn'
_symmetry_space_group_name_H-M 'P 1 21/n 1'
_atom_sites_solution_hydrogens geom
_atom_sites_solution_primary direct
_atom_sites_solution_secondary difmap
_audit_creation_method SHELXL-97
_audit_update_record
;
2015-08-12 deposited with the CCDC.
2015-10-15 downloaded from the CCDC.
;
_cell_angle_alpha 90.00
_cell_angle_beta 108.8691(16)
_cell_angle_gamma 90.00
_cell_formula_units_Z 4
_cell_length_a 13.2969(19)
_cell_length_b 11.4350(17)
_cell_length_c 13.956(2)
_cell_measurement_reflns_used 6665
_cell_measurement_temperature 173(2)
_cell_measurement_theta_max 24.96
_cell_measurement_theta_min 2.36
_cell_volume 2008.0(5)
_computing_cell_refinement 'Bruker SAINT'
_computing_data_collection 'Bruker APEX2'
_computing_data_reduction 'Bruker SAINT'
_computing_molecular_graphics 'Bruker SHELXTL'
_computing_publication_material 'Bruker SHELXTL'
_computing_structure_refinement 'SHELXL-97 (Sheldrick, 2008)'
_computing_structure_solution 'SHELXS-97 (Sheldrick, 2008)'
_diffrn_ambient_temperature 173(2)
_diffrn_measured_fraction_theta_full 0.995
_diffrn_measured_fraction_theta_max 0.995
_diffrn_measurement_device_type 'Bruker APEX-II CCD'
_diffrn_measurement_method '\w scans'
_diffrn_radiation_monochromator graphite
_diffrn_radiation_source 'fine-focus sealed tube'
_diffrn_radiation_type MoK\a
_diffrn_radiation_wavelength 0.71073
_diffrn_reflns_av_R_equivalents 0.0150
_diffrn_reflns_av_sigmaI/netI 0.0128
_diffrn_reflns_limit_h_max 17
_diffrn_reflns_limit_h_min -17
_diffrn_reflns_limit_k_max 14
_diffrn_reflns_limit_k_min -14
_diffrn_reflns_limit_l_max 18
_diffrn_reflns_limit_l_min -18
_diffrn_reflns_number 17498
_diffrn_reflns_theta_full 27.59
_diffrn_reflns_theta_max 27.59
_diffrn_reflns_theta_min 1.84
_exptl_absorpt_coefficient_mu 0.581
_exptl_absorpt_correction_T_max 0.8534
_exptl_absorpt_correction_T_min 0.7814
_exptl_absorpt_correction_type integration
_exptl_absorpt_process_details 'SADABS (Sheldrick, 2008)'
_exptl_crystal_colour colourless
_exptl_crystal_density_diffrn 1.642
_exptl_crystal_density_method 'not measured'
_exptl_crystal_description prism
_exptl_crystal_F_000 1016
_exptl_crystal_size_max 0.45
_exptl_crystal_size_mid 0.37
_exptl_crystal_size_min 0.28
_refine_diff_density_max 0.417
_refine_diff_density_min -0.309
_refine_diff_density_rms 0.050
_refine_ls_extinction_method none
_refine_ls_goodness_of_fit_ref 1.049
_refine_ls_hydrogen_treatment constr
_refine_ls_matrix_type full
_refine_ls_number_parameters 235
_refine_ls_number_reflns 4636
_refine_ls_number_restraints 0
_refine_ls_restrained_S_all 1.049
_refine_ls_R_factor_all 0.0272
_refine_ls_R_factor_gt 0.0253
_refine_ls_shift/su_max 0.001
_refine_ls_shift/su_mean 0.000
_refine_ls_structure_factor_coef Fsqd
_refine_ls_weighting_details 'calc w=1/[\s^2^(Fo^2^)+(0.0365P)^2^+0.9698P] where P=(Fo^2^+2Fc^2^)/3'
_refine_ls_weighting_scheme calc
_refine_ls_wR_factor_gt 0.0684
_refine_ls_wR_factor_ref 0.0699
_reflns_number_gt 4323
_reflns_number_total 4636
_reflns_threshold_expression I>2\s(I)
_cod_data_source_file c5dt03116h1.cif
_cod_data_source_block dal1091
_cod_depositor_comments
;
The following automatic conversions were performed:

'_symmetry_cell_setting' value 'Monoclinic' changed to 'monoclinic'
according to
/usr/data/users/saulius/crontab/automatic-downloads/rss-feeds/RSC/lib/dictionaries/cif_core.dic
dictionary named 'cif_core.dic' version 2.4.2 from 2011-04-26.

Automatic conversion script
Id: cif_fix_values 4268 2015-11-12 08:31:59Z antanas 
;
_cod_original_sg_symbol_H-M 'P 21/n'
_cod_database_code 7038174

loop_
_symmetry_equiv_pos_as_xyz
'x, y, z'
'-x+1/2, y+1/2, -z+1/2'
'-x, -y, -z'
'x-1/2, -y-1/2, z-1/2'

loop_
_atom_site_label
_atom_site_type_symbol
_atom_site_fract_x
_atom_site_fract_y
_atom_site_fract_z
_atom_site_U_iso_or_equiv
_atom_site_adp_type
_atom_site_occupancy
_atom_site_symmetry_multiplicity
_atom_site_calc_flag
_atom_site_refinement_flags
P1 P 0.13481(2) 0.46958(3) 0.38399(2) 0.01838(8) Uani 1 1 d .
P2 P 0.27719(3) 0.35509(3) 0.41499(2) 0.01910(8) Uani 1 1 d .
P3 P -0.01135(2) 0.36438(3) 0.31295(2) 0.01860(8) Uani 1 1 d .
C1 C 0.14422(11) 0.55082(12) 0.27321(10) 0.0247(3) Uani 1 1 d .
H1A H 0.0849 0.6061 0.2503 0.030 Uiso 1 1 calc R
H1B H 0.1412 0.4958 0.2185 0.030 Uiso 1 1 calc R
H1C H 0.2116 0.5938 0.2919 0.030 Uiso 1 1 calc R
C2 C -0.07771(10) 0.42269(13) 0.18909(10) 0.0253(3) Uani 1 1 d .
H2A H -0.0837 0.5078 0.1935 0.030 Uiso 1 1 calc R
H2B H -0.1489 0.3884 0.1622 0.030 Uiso 1 1 calc R
H2C H -0.0368 0.4036 0.1440 0.030 Uiso 1 1 calc R
C3 C -0.09359(11) 0.39191(13) 0.38992(10) 0.0255(3) Uani 1 1 d .
H3A H -0.0594 0.3602 0.4579 0.031 Uiso 1 1 calc R
H3B H -0.1628 0.3542 0.3595 0.031 Uiso 1 1 calc R
H3C H -0.1036 0.4764 0.3944 0.031 Uiso 1 1 calc R
C4 C -0.00197(11) 0.20861(12) 0.30295(11) 0.0247(3) Uani 1 1 d .
H4A H 0.0344 0.1756 0.3701 0.030 Uiso 1 1 calc R
H4B H 0.0384 0.1899 0.2573 0.030 Uiso 1 1 calc R
H4C H -0.0735 0.1752 0.2760 0.030 Uiso 1 1 calc R
C5 C 0.35000(11) 0.38798(13) 0.54433(10) 0.0253(3) Uani 1 1 d .
H5A H 0.3607 0.4727 0.5523 0.030 Uiso 1 1 calc R
H5B H 0.4192 0.3487 0.5636 0.030 Uiso 1 1 calc R
H5C H 0.3100 0.3606 0.5879 0.030 Uiso 1 1 calc R
C6 C 0.26066(11) 0.19956(12) 0.40364(11) 0.0271(3) Uani 1 1 d .
H6A H 0.2216 0.1793 0.3332 0.032 Uiso 1 1 calc R
H6B H 0.2208 0.1725 0.4474 0.032 Uiso 1 1 calc R
H6C H 0.3306 0.1618 0.4241 0.032 Uiso 1 1 calc R
C7 C 0.35739(11) 0.39767(14) 0.33911(11) 0.0278(3) Uani 1 1 d .
H7A H 0.3683 0.4825 0.3437 0.033 Uiso 1 1 calc R
H7B H 0.3213 0.3757 0.2684 0.033 Uiso 1 1 calc R
H7C H 0.4263 0.3580 0.3638 0.033 Uiso 1 1 calc R
S1 S 0.38384(3) 0.76454(3) 0.44530(3) 0.02425(8) Uani 1 1 d .
F1 F 0.26280(10) 0.93880(9) 0.45845(11) 0.0601(3) Uani 1 1 d .
F2 F 0.18485(8) 0.77223(10) 0.43349(10) 0.0528(3) Uani 1 1 d .
F3 F 0.29208(11) 0.81650(12) 0.57950(9) 0.0610(3) Uani 1 1 d .
O1 O 0.38153(11) 0.64280(10) 0.46971(11) 0.0471(3) Uani 1 1 d .
O2 O 0.47625(9) 0.82723(12) 0.50523(10) 0.0455(3) Uani 1 1 d .
O3 O 0.35275(10) 0.78722(12) 0.33803(9) 0.0400(3) Uani 1 1 d .
C8 C 0.27544(12) 0.82634(14) 0.48181(12) 0.0314(3) Uani 1 1 d .
S2 S 0.12552(3) 0.25972(3) 0.64313(3) 0.02231(8) Uani 1 1 d .
F4 F -0.00477(9) 0.08129(11) 0.59812(14) 0.0785(5) Uani 1 1 d .
F5 F 0.15774(10) 0.03460(10) 0.64293(15) 0.0808(5) Uani 1 1 d .
F6 F 0.08914(16) 0.09149(15) 0.75370(14) 0.0976(6) Uani 1 1 d .
O4 O 0.23256(8) 0.26946(10) 0.71098(8) 0.0339(2) Uani 1 1 d .
O5 O 0.04740(9) 0.32842(10) 0.66823(10) 0.0379(3) Uani 1 1 d .
O6 O 0.11767(10) 0.26417(12) 0.53747(8) 0.0405(3) Uani 1 1 d .
C9 C 0.08962(14) 0.10910(15) 0.66034(17) 0.0459(4) Uani 1 1 d .

loop_
_atom_site_aniso_label
_atom_site_aniso_U_11
_atom_site_aniso_U_22
_atom_site_aniso_U_33
_atom_site_aniso_U_23
_atom_site_aniso_U_13
_atom_site_aniso_U_12
P1 0.01825(15) 0.01902(16) 0.01817(15) -0.00150(11) 0.00632(12) -0.00037(11)
P2 0.01797(15) 0.02108(16) 0.01786(15) -0.00016(12) 0.00527(12) 0.00051(11)
P3 0.01729(15) 0.02099(16) 0.01779(16) -0.00111(11) 0.00603(12) -0.00119(11)
C1 0.0245(6) 0.0239(6) 0.0264(6) 0.0056(5) 0.0092(5) -0.0007(5)
C2 0.0216(6) 0.0318(7) 0.0203(6) 0.0012(5) 0.0038(5) 0.0002(5)
C3 0.0225(6) 0.0315(7) 0.0252(6) -0.0017(5) 0.0116(5) -0.0010(5)
C4 0.0242(6) 0.0218(6) 0.0259(7) -0.0031(5) 0.0049(5) -0.0026(5)
C5 0.0239(6) 0.0301(7) 0.0190(6) 0.0001(5) 0.0030(5) -0.0012(5)
C6 0.0248(6) 0.0228(6) 0.0320(7) -0.0026(5) 0.0071(6) 0.0036(5)
C7 0.0218(6) 0.0384(8) 0.0254(7) 0.0023(6) 0.0107(5) 0.0007(6)
S1 0.02067(16) 0.02546(17) 0.02601(17) 0.00175(12) 0.00671(13) 0.00175(12)
F1 0.0663(8) 0.0272(5) 0.0981(10) 0.0008(6) 0.0423(7) 0.0126(5)
F2 0.0262(5) 0.0583(7) 0.0770(8) -0.0194(6) 0.0211(5) -0.0073(4)
F3 0.0772(8) 0.0781(9) 0.0410(6) -0.0098(6) 0.0374(6) -0.0077(7)
O1 0.0527(8) 0.0255(6) 0.0629(9) 0.0081(5) 0.0184(7) 0.0103(5)
O2 0.0251(5) 0.0569(8) 0.0486(7) -0.0072(6) 0.0037(5) -0.0089(5)
O3 0.0389(6) 0.0567(8) 0.0269(6) 0.0034(5) 0.0144(5) 0.0017(5)
C8 0.0333(7) 0.0285(7) 0.0369(8) -0.0045(6) 0.0175(6) -0.0024(6)
S2 0.02031(15) 0.02385(16) 0.02251(16) 0.00089(12) 0.00657(12) 0.00291(12)
F4 0.0348(6) 0.0409(6) 0.1485(14) -0.0155(8) 0.0140(7) -0.0106(5)
F5 0.0510(7) 0.0281(6) 0.1678(16) -0.0027(7) 0.0416(9) 0.0108(5)
F6 0.1333(15) 0.0748(10) 0.1015(13) 0.0404(9) 0.0612(12) -0.0154(10)
O4 0.0238(5) 0.0441(6) 0.0300(5) 0.0029(5) 0.0032(4) -0.0007(4)
O5 0.0318(6) 0.0332(6) 0.0524(7) -0.0067(5) 0.0187(5) 0.0065(5)
O6 0.0405(6) 0.0561(8) 0.0229(5) 0.0007(5) 0.0075(5) 0.0028(5)
C9 0.0337(8) 0.0301(8) 0.0761(14) 0.0056(8) 0.0210(9) 0.0018(7)

loop_
_atom_type_symbol
_atom_type_description
_atom_type_scat_dispersion_real
_atom_type_scat_dispersion_imag
_atom_type_scat_source
C C 0.0033 0.0016 'International Tables Vol C Tables 4.2.6.8 and 6.1.1.4'
H H 0.0000 0.0000 'International Tables Vol C Tables 4.2.6.8 and 6.1.1.4'
O O 0.0106 0.0060 'International Tables Vol C Tables 4.2.6.8 and 6.1.1.4'
F F 0.0171 0.0103 'International Tables Vol C Tables 4.2.6.8 and 6.1.1.4'
P P 0.1023 0.0942 'International Tables Vol C Tables 4.2.6.8 and 6.1.1.4'
S S 0.1246 0.1234 'International Tables Vol C Tables 4.2.6.8 and 6.1.1.4'

loop_
_geom_angle_atom_site_label_1
_geom_angle_atom_site_label_2
_geom_angle_atom_site_label_3
_geom_angle
C1 P1 P2 100.10(5)
C1 P1 P3 100.67(5)
P2 P1 P3 109.49(2)
C5 P2 C6 107.96(7)
C5 P2 C7 107.87(7)
C6 P2 C7 107.22(7)
C5 P2 P1 102.76(5)
C6 P2 P1 119.60(5)
C7 P2 P1 110.84(5)
C3 P3 C4 107.00(7)
C3 P3 C2 107.87(7)
C4 P3 C2 108.58(7)
C3 P3 P1 104.61(5)
C4 P3 P1 119.88(5)
C2 P3 P1 108.32(5)
O2 S1 O1 115.22(8)
O2 S1 O3 114.79(8)
O1 S1 O3 113.56(8)
O2 S1 C8 104.44(8)
O1 S1 C8 103.32(8)
O3 S1 C8 103.52(7)
F3 C8 F1 107.70(14)
F3 C8 F2 107.93(13)
F1 C8 F2 107.78(14)
F3 C8 S1 112.00(12)
F1 C8 S1 110.93(11)
F2 C8 S1 110.33(10)
O5 S2 O4 116.00(7)
O5 S2 O6 114.28(7)
O4 S2 O6 113.52(7)
O5 S2 C9 104.13(8)
O4 S2 C9 103.42(8)
O6 S2 C9 103.42(9)
F4 C9 F6 107.87(17)
F4 C9 F5 106.71(17)
F6 C9 F5 107.79(18)
F4 C9 S2 112.10(14)
F6 C9 S2 111.04(15)
F5 C9 S2 111.12(13)

loop_
_geom_bond_atom_site_label_1
_geom_bond_atom_site_label_2
_geom_bond_distance
P1 C1 1.8423(14)
P1 P2 2.2262(5)
P1 P3 2.2273(5)
P2 C5 1.7907(14)
P2 C6 1.7927(15)
P2 C7 1.7961(14)
P3 C3 1.7913(13)
P3 C4 1.7943(14)
P3 C2 1.7957(14)
S1 O2 1.4347(12)
S1 O1 1.4359(12)
S1 O3 1.4418(12)
S1 C8 1.8198(15)
F1 C8 1.3239(19)
F2 C8 1.3279(18)
F3 C8 1.3135(19)
S2 O5 1.4333(11)
S2 O4 1.4364(11)
S2 O6 1.4451(12)
S2 C9 1.8238(18)
F4 C9 1.314(2)
F5 C9 1.322(2)
F6 C9 1.320(3)

loop_
_geom_torsion_atom_site_label_1
_geom_torsion_atom_site_label_2
_geom_torsion_atom_site_label_3
_geom_torsion_atom_site_label_4
_geom_torsion
C1 P1 P2 C5 124.22(7)
P3 P1 P2 C5 -130.56(5)
C1 P1 P2 C6 -116.29(7)
P3 P1 P2 C6 -11.07(6)
C1 P1 P2 C7 9.20(7)
P3 P1 P2 C7 114.42(6)
C1 P1 P3 C3 -128.22(7)
P2 P1 P3 C3 126.95(5)
C1 P1 P3 C4 111.90(7)
P2 P1 P3 C4 7.07(6)
C1 P1 P3 C2 -13.36(7)
P2 P1 P3 C2 -118.19(5)
O2 S1 C8 F3 -57.63(13)
O1 S1 C8 F3 63.24(13)
O3 S1 C8 F3 -178.11(12)
O2 S1 C8 F1 62.75(14)
O1 S1 C8 F1 -176.38(12)
O3 S1 C8 F1 -57.73(13)
O2 S1 C8 F2 -177.89(12)
O1 S1 C8 F2 -57.02(13)
O3 S1 C8 F2 61.63(13)
O5 S2 C9 F4 62.80(17)
O4 S2 C9 F4 -175.55(14)
O6 S2 C9 F4 -56.94(16)
O5 S2 C9 F6 -57.94(16)
O4 S2 C9 F6 63.72(15)
O6 S2 C9 F6 -177.68(14)
O5 S2 C9 F5 -177.90(15)
O4 S2 C9 F5 -56.24(18)
O6 S2 C9 F5 62.36(17)
